data_2011680
loop_
_publ_author_name
'Park, Young Ja'
'Lee, Bo Hyung'

_publ_section_title
;
 Sodium \a-glucoheptonate dihydrate
;
_journal_issue 1
_journal_name_full 'Acta Crystallographica Section C'
_journal_page_first 12
_journal_page_last 13
_journal_paper_doi 10.1107/S010827010001355X
_journal_volume 57
_journal_year 2001
_chemical_formula_iupac '[Na(C7 H13 O8)] , 2H2 O'
_chemical_formula_moiety 'Na + , C7 H13 O8 - , 2H2 O'
_chemical_formula_sum 'C7 H17 Na O10'
_chemical_formula_weight 284.20
_chemical_melting_point 437
_chemical_name_common 'Sodium glucoheptonate dihydrate'
_chemical_name_systematic
;
Sodium D-glycero-D-gulo-heptonate dihydrate
;
_space_group_IT_number 4
_symmetry_cell_setting monoclinic
_symmetry_space_group_name_Hall 'P 2yb'
_symmetry_space_group_name_H-M 'P 1 21 1'
_audit_creation_method SHELXL97
_cell_angle_alpha 90.00
_cell_angle_beta 102.940(10)
_cell_angle_gamma 90.00
_cell_formula_units_Z 2
_cell_length_a 6.1810(10)
_cell_length_b 9.2000(10)
_cell_length_c 10.6910(10)
_cell_measurement_reflns_used 25
_cell_measurement_temperature 292(2)
_cell_measurement_theta_max 24.7
_cell_measurement_theta_min 15.7
_cell_volume 592.51(13)
_computing_cell_refinement 'SET4 and CELDIM in CAD-4-PC Software'
_computing_data_collection 'CAD-4-PC Software (Enraf-Nonius, 1992)'
_computing_data_reduction 'WinGX (Farrugia, 1999)'
_computing_molecular_graphics 'ORTEPIII (Burnett & Johnson, 1996)'
_computing_publication_material SHELXL97
_computing_structure_refinement 'SHELXL97 (Sheldrick, 1997)'
_computing_structure_solution 'SHELXS97 (Sheldrick, 1990)'
_diffrn_ambient_temperature 292(2)
_diffrn_measured_fraction_theta_full 1.000
_diffrn_measured_fraction_theta_max 1.000
_diffrn_measurement_device_type 'Enraf-Nonius CAD-4'
_diffrn_measurement_method \w/2\q
_diffrn_radiation_monochromator graphite
_diffrn_radiation_source 'fine-focus sealed tube'
_diffrn_radiation_type MoK\a
_diffrn_radiation_wavelength .71070
_diffrn_reflns_av_R_equivalents .024
_diffrn_reflns_av_sigmaI/netI .014
_diffrn_reflns_limit_h_max 7
_diffrn_reflns_limit_h_min 0
_diffrn_reflns_limit_k_max 11
_diffrn_reflns_limit_k_min 0
_diffrn_reflns_limit_l_max 12
_diffrn_reflns_limit_l_min -13
_diffrn_reflns_number 1359
_diffrn_reflns_theta_full 25.98
_diffrn_reflns_theta_max 25.98
_diffrn_reflns_theta_min 1.95
_diffrn_standards_decay_% 2.2
_diffrn_standards_interval_time 60
_diffrn_standards_number 3
_exptl_absorpt_coefficient_mu .18
_exptl_absorpt_correction_T_max .95
_exptl_absorpt_correction_T_min .80
_exptl_absorpt_correction_type '\y-scan (Ref?)'
_exptl_crystal_colour colourless
_exptl_crystal_density_diffrn 1.593
_exptl_crystal_density_meas ?
_exptl_crystal_density_method 'not measured'
_exptl_crystal_description prism
_exptl_crystal_F_000 300
_exptl_crystal_size_max .65
_exptl_crystal_size_mid .50
_exptl_crystal_size_min .28
_refine_diff_density_max .32
_refine_diff_density_min -.25
_refine_ls_extinction_method none
_refine_ls_goodness_of_fit_ref 1.28
_refine_ls_hydrogen_treatment refall
_refine_ls_matrix_type full
_refine_ls_number_parameters 231
_refine_ls_number_reflns 1243
_refine_ls_number_restraints 1
_refine_ls_restrained_S_all 1.275
_refine_ls_R_factor_all .033
_refine_ls_R_factor_gt .032
_refine_ls_shift/su_max <0.001
_refine_ls_shift/su_mean .000
_refine_ls_structure_factor_coef Fsqd
_refine_ls_weighting_details 'w = 1/[\s^2^(Fo^2^)+(0.0568P)^2^+0.0911P] where P=(Fo^2^+2Fc^2^)/3'
_refine_ls_weighting_scheme calc
_refine_ls_wR_factor_ref .090
_reflns_number_gt 1206
_reflns_number_total 1243
_reflns_threshold_expression I>2\s(I)
_cod_data_source_file bk1543.cif
_cod_data_source_block I
_cod_depositor_comments
;
The following automatic conversions were performed:
'_symmetry_cell_setting' value 'Monoclinic' changed to 'monoclinic'
according to '/home/saulius/struct/CIF-dictionaries/cif_core.dic'
dictionary named 'cif_core.dic' version 2.4.1 from 2010-06-29.

Automatic conversion script
Id: cif_fix_enum 1527 2010-12-29 10:47:43Z saulius 

The following automatic conversions were performed:

'_symmetry_cell_setting' value 'Monoclinic' changed to 'monoclinic'
according to /home/saulius/struct/CIF-dictionaries/cif_core.dic
dictionary named 'cif_core.dic' version 2.4.1 from 2010-06-29.

Automatic conversion script
Id: cif_fix_values 1715 2011-07-08 13:25:40Z adriana 

The following automatic conversions were performed:

'_exptl_crystal_density_meas' value 'not measured' was changed to '?'
- the value is perceived as not measured.

Automatic conversion script
Id: cif_fix_values 3008 2015-01-20 13:52:24Z robertas 

The following automatic conversions were performed:

'_refine_ls_weighting_scheme' value 'calc w =
1/[\s^2^(Fo^2^)+(0.0568P)^2^+0.0911P] where P=(Fo^2^+2Fc^2^)/3' was
changed to 'calc'. New tag '_refine_ls_weighting_details' was
created. The value of the new tag was set to 'w =
1/[\s^2^(Fo^2^)+(0.0568P)^2^+0.0911P] where P=(Fo^2^+2Fc^2^)/3'.

Automatic conversion script
Id: cif_fix_values 3143 2015-03-26 13:38:13Z robertas 
;
_cod_original_cell_volume 592.40(10)
_cod_original_sg_symbol_H-M 'P 21'
_cod_database_code 2011680
_cod_database_fobs_code 2011680

loop_
_symmetry_equiv_pos_as_xyz
'x, y, z'
'-x, y+1/2, -z'

loop_
_atom_site_label
_atom_site_fract_x
_atom_site_fract_y
_atom_site_fract_z
_atom_site_U_iso_or_equiv
_atom_site_adp_type
_atom_site_calc_flag
_atom_site_refinement_flags
_atom_site_occupancy
_atom_site_disorder_assembly
_atom_site_disorder_group
_atom_site_type_symbol
Na .50300(17) -.82914(14) .30397(11) .0284(3) Uani d . 1 . . Na
C1 .8619(4) -.7430(3) .5456(2) .0193(5) Uani d . 1 . . C
O11 .9570(3) -.6907(2) .65415(19) .0268(5) Uani d . 1 . . O
O12 .7452(3) -.6739(2) .45629(19) .0250(4) Uani d . 1 . . O
C2 .8989(4) -.9062(3) .5270(2) .0179(5) Uani d . 1 . . C
O2 .8659(3) -.9316(2) .39176(18) .0219(4) Uani d . 1 . . O
C3 .7325(4) -.9961(3) .5813(2) .0194(5) Uani d . 1 . . C
O3 .5194(3) -.9323(2) .53688(19) .0255(5) Uani d . 1 . . O
C4 .7964(4) -1.0098(3) .7290(2) .0194(5) Uani d . 1 . . C
O4 .6066(4) -1.0484(3) .7767(2) .0260(4) Uani d . 1 . . O
C5 .9674(4) -1.1298(3) .7684(2) .0196(5) Uani d . 1 . . C
O5 .8656(3) -1.2633(2) .7196(2) .0249(4) Uani d . 1 . . O
C6 1.0565(5) -1.1453(3) .9139(2) .0235(6) Uani d . 1 . . C
O6 1.1765(4) -1.0152(3) .9563(2) .0325(5) Uani d . 1 . . O
C7 1.2053(5) -1.2773(4) .9474(3) .0272(6) Uani d . 1 . . C
O7 1.3955(3) -1.2710(3) .8923(2) .0331(5) Uani d . 1 . . O
OW1 .3615(5) -1.0636(3) .2207(2) .0345(5) Uani d . 1 . . O
OW2 1.3424(4) -.7989(3) .8050(3) .0412(6) Uani d . 1 . . O
H2 1.046(5) -.936(4) .568(3) .016(7) Uiso d . 1 . . H
H3 .739(5) -1.093(4) .547(3) .017(7) Uiso d . 1 . . H
H4 .854(5) -.920(4) .763(3) .011(6) Uiso d . 1 . . H
H5 1.092(5) -1.109(4) .729(3) .017(7) Uiso d . 1 . . H
H6 .929(5) -1.159(4) .954(3) .017(7) Uiso d . 1 . . H
H71 1.254(6) -1.290(5) 1.043(4) .037(10) Uiso d . 1 . . H
H72 1.121(6) -1.357(5) .918(4) .037(11) Uiso d . 1 . . H
H2O .922(8) -1.007(6) .385(4) .047(12) Uiso d . 1 . . H
H3O .440(7) -.991(6) .536(4) .041(12) Uiso d . 1 . . H
H4O .522(6) -.984(5) .771(4) .022(9) Uiso d . 1 . . H
H5O .946(7) -1.303(5) .692(4) .032(11) Uiso d . 1 . . H
H6O 1.232(7) -1.025(6) 1.032(5) .045(12) Uiso d . 1 . . H
H7O 1.450(7) -1.187(5) .914(4) .031(9) Uiso d . 1 . . H
H11W .268(10) -1.084(7) .257(6) .074(18) Uiso d . 1 . . H
H12W .440(12) -1.135(9) .212(7) .09(2) Uiso d . 1 . . H
H21W 1.221(7) -.768(5) .759(4) .038(10) Uiso d . 1 . . H
H22W 1.312(8) -.840(6) .856(5) .047(14) Uiso d . 1 . . H

loop_
_atom_site_aniso_label
_atom_site_aniso_U_11
_atom_site_aniso_U_22
_atom_site_aniso_U_33
_atom_site_aniso_U_12
_atom_site_aniso_U_13
_atom_site_aniso_U_23
Na .0229(5) .0321(6) .0288(6) .0010(5) .0026(4) -.0036(5)
C1 .0161(10) .0199(13) .0224(12) -.0018(10) .0056(9) .0017(10)
O11 .0321(10) .0213(10) .0247(10) -.0029(8) .0016(8) -.0010(8)
O12 .0282(9) .0160(9) .0290(10) .0034(8) .0025(8) .0007(8)
C2 .0167(11) .0187(12) .0176(11) .0014(10) .0022(9) .0010(10)
O2 .0296(10) .0162(9) .0209(9) .0036(8) .0078(7) .0013(7)
C3 .0196(12) .0168(12) .0202(12) .0004(10) .0012(9) .0014(10)
O3 .0174(9) .0250(10) .0323(10) -.0035(9) .0014(8) .0059(8)
C4 .0201(11) .0189(13) .0196(12) -.0012(10) .0053(9) .0010(10)
O4 .0226(9) .0291(11) .0288(10) .0034(9) .0110(8) .0060(9)
C5 .0187(11) .0202(13) .0192(11) .0001(10) .0030(9) .0019(11)
O5 .0232(9) .0207(10) .0305(10) .0013(8) .0056(8) -.0038(9)
C6 .0249(12) .0266(14) .0185(11) -.0012(11) .0042(10) .0030(11)
O6 .0426(12) .0279(11) .0219(11) -.0032(10) -.0036(9) -.0010(9)
C7 .0287(14) .0282(15) .0235(13) .0011(13) .0030(11) .0070(12)
O7 .0298(10) .0303(12) .0396(12) .0027(10) .0086(9) .0006(10)
OW1 .0396(13) .0327(13) .0312(12) -.0002(11) .0082(10) .0009(10)
OW2 .0292(12) .0514(16) .0403(13) .0014(12) .0024(10) .0120(13)

loop_
_atom_type_symbol
_atom_type_description
_atom_type_scat_dispersion_real
_atom_type_scat_dispersion_imag
_atom_type_scat_source
C C .0033 .0016 'International Tables Vol C Tables 4.2.6.8 and 6.1.1.4'
H H .0000 .0000 'International Tables Vol C Tables 4.2.6.8 and 6.1.1.4'
O O .0106 .0060 'International Tables Vol C Tables 4.2.6.8 and 6.1.1.4'
Na Na .0362 .0249 'International Tables Vol C Tables 4.2.6.8 and 6.1.1.4'

loop_
_geom_angle_atom_site_label_1
_geom_angle_atom_site_label_2
_geom_angle_atom_site_label_3
_geom_angle_site_symmetry_1
_geom_angle_site_symmetry_3
_geom_angle
_geom_angle_publ_flag
O5 Na O7 2_656 2_756 106.99(9) ?
O5 Na O12 2_656 . 111.38(8) ?
O7 Na O12 2_756 . 102.43(8) ?
O5 Na O2 2_656 . 161.39(9) ?
O7 Na O2 2_756 . 91.43(8) ?
O12 Na O2 . . 65.68(7) ?
O5 Na OW1 2_656 . 85.84(9) ?
O7 Na OW1 2_756 . 91.21(9) ?
O12 Na OW1 . . 153.18(9) ?
O2 Na OW1 . . 91.31(9) ?
O5 Na O3 2_656 . 91.47(8) ?
O7 Na O3 2_756 . 161.39(9) ?
O12 Na O3 . . 71.95(8) ?
O2 Na O3 . . 70.02(7) ?
OW1 Na O3 . . 87.76(9) ?
O5 Na O4 2_656 2_656 63.54(8) ?
O7 Na O4 2_756 2_656 66.99(8) ?
O12 Na O4 . 2_656 74.28(7) ?
O2 Na O4 . 2_656 128.83(8) ?
OW1 Na O4 . 2_656 132.54(8) ?
O3 Na O4 . 2_656 125.80(8) ?
O5 Na C2 2_656 . 137.14(8) ?
O7 Na C2 2_756 . 114.31(8) ?
O12 Na C2 . . 49.60(7) ?
O2 Na C2 . . 26.76(6) ?
OW1 Na C2 . . 103.75(9) ?
O3 Na C2 . . 48.32(6) ?
O4 Na C2 2_656 . 123.50(8) ?
O5 Na C1 2_656 . 121.70(8) ?
O7 Na C1 2_756 . 113.27(8) ?
O12 Na C1 . . 21.55(7) ?
O2 Na C1 . . 49.44(7) ?
OW1 Na C1 . . 131.66(9) ?
O3 Na C1 . . 55.90(7) ?
O4 Na C1 2_656 . 95.77(8) ?
C2 Na C1 . . 28.73(7) ?
O12 C1 O11 . . 125.5(3) yes
O12 C1 C2 . . 118.7(2) yes
O11 C1 C2 . . 115.8(2) yes
O12 C1 Na . . 45.92(14) ?
O11 C1 Na . . 162.32(18) ?
C2 C1 Na . . 75.12(15) ?
C1 O12 Na . . 112.53(18) ?
O2 C2 C3 . . 109.7(2) yes
O2 C2 C1 . . 107.3(2) yes
C3 C2 C1 . . 110.3(2) yes
O2 C2 Na . . 49.47(11) ?
C3 C2 Na . . 86.16(14) ?
C1 C2 Na . . 76.16(15) ?
C2 O2 Na . . 103.77(14) ?
O3 C3 C2 . . 107.5(2) yes
O3 C3 C4 . . 112.4(2) yes
C2 C3 C4 . . 113.0(2) yes
C3 O3 Na . . 107.44(15) ?
O4 C4 C5 . . 107.3(2) yes
O4 C4 C3 . . 110.1(2) yes
C5 C4 C3 . . 110.1(2) yes
C4 O4 Na . 2_646 106.62(16) ?
O5 C5 C4 . . 107.6(2) yes
O5 C5 C6 . . 108.6(2) yes
C4 C5 C6 . . 114.6(2) yes
C5 O5 Na . 2_646 127.48(17) ?
O6 C6 C7 . . 110.6(2) yes
O6 C6 C5 . . 106.6(2) yes
C7 C6 C5 . . 112.0(2) yes
O7 C7 C6 . . 112.5(2) yes
C7 O7 Na . 2_746 139.22(19) ?

loop_
_geom_bond_atom_site_label_1
_geom_bond_atom_site_label_2
_geom_bond_site_symmetry_2
_geom_bond_distance
_geom_bond_publ_flag
Na O5 2_656 2.316(2) yes
Na O7 2_756 2.382(3) yes
Na O12 . 2.416(2) yes
Na O2 . 2.420(2) yes
Na OW1 . 2.421(3) yes
Na O3 . 2.645(2) yes
Na O4 2_656 2.759(3) ?
Na C2 . 3.093(3) ?
Na C1 . 3.107(3) ?
C1 O12 . 1.235(3) yes
C1 O11 . 1.272(3) yes
C1 C2 . 1.538(4) yes
C2 O2 . 1.434(3) yes
C2 C3 . 1.532(3) yes
C3 O3 . 1.423(3) yes
C3 C4 . 1.545(4) yes
C4 O4 . 1.425(3) yes
C4 C5 . 1.521(4) yes
O4 Na 2_646 2.759(3) ?
C5 O5 . 1.425(3) yes
C5 C6 . 1.537(3) yes
O5 Na 2_646 2.316(2) ?
C6 O6 . 1.428(4) yes
C6 C7 . 1.517(4) yes
C7 O7 . 1.429(4) yes
O7 Na 2_746 2.382(3) ?

loop_
_geom_hbond_atom_site_label_D
_geom_hbond_atom_site_label_H
_geom_hbond_atom_site_label_A
_geom_hbond_site_symmetry_A
_geom_hbond_distance_DH
_geom_hbond_distance_HA
_geom_hbond_distance_DA
_geom_hbond_angle_DHA
_geom_hbond_publ_flag
O2 H2O O11 2_746 .79(5) 1.93(5) 2.714(4) 173(4) y
O3 H3O O12 2_646 .73(5) 2.04(5) 2.771(4) 172(5) y
O4 H4O OW2 1_455 .78(5) 2.11(5) 2.872(4) 165(4) y
O5 H5O O2 2_746 .73(3) 2.01(3) 2.730(3) 172(4) y
O6 H6O OW1 1_656 .82(4) 2.02(4) 2.837(3) 176(3) y
O7 H7O O4 1_655 .85(6) 2.31(5) 2.854(4) 122(4) y
OW1 H11W O11 2_646 .79(4) 2.09(4) 2.865(3) 166(4) y
OW1 H12W OW2 2_746 .83(5) 2.06(5) 2.887(3) 175(4) y
OW2 H21W O11 . .85(4) 1.90(5) 2.747(3) 177(5) y
OW2 H22W O6 . .73(5) 2.20(5) 2.893(4) 160(5) y

loop_
_geom_torsion_atom_site_label_1
_geom_torsion_atom_site_label_2
_geom_torsion_atom_site_label_3
_geom_torsion_atom_site_label_4
_geom_torsion_site_symmetry_1
_geom_torsion_site_symmetry_4
_geom_torsion
_geom_torsion_publ_flag
O5 Na C1 O12 2_656 . -66.6(2) ?
O7 Na C1 O12 2_756 . 63.18(19) ?
O2 Na C1 O12 . . 133.8(2) ?
OW1 Na C1 O12 . . 177.61(19) ?
O3 Na C1 O12 . . -134.1(2) ?
O4 Na C1 O12 2_656 . -4.22(18) ?
C2 Na C1 O12 . . 161.7(3) ?
O5 Na C1 O11 2_656 . 1.4(7) ?
O7 Na C1 O11 2_756 . 131.1(6) ?
O12 Na C1 O11 . . 67.9(6) ?
O2 Na C1 O11 . . -158.3(7) ?
OW1 Na C1 O11 . . -114.5(6) ?
O3 Na C1 O11 . . -66.2(6) ?
O4 Na C1 O11 2_656 . 63.7(6) ?
C2 Na C1 O11 . . -130.4(7) ?
O5 Na C1 C2 2_656 . 131.74(14) ?
O7 Na C1 C2 2_756 . -98.50(15) ?
O12 Na C1 C2 . . -161.7(3) ?
O2 Na C1 C2 . . -27.91(12) ?
OW1 Na C1 C2 . . 15.92(18) ?
O3 Na C1 C2 . . 64.18(13) ?
O4 Na C1 C2 2_656 . -165.91(13) ?
O11 C1 O12 Na . . -159.8(2) ?
C2 C1 O12 Na . . 20.3(3) ?
O5 Na O12 C1 2_656 . 123.03(18) ?
O7 Na O12 C1 2_756 . -122.91(18) ?
O2 Na O12 C1 . . -37.01(17) ?
OW1 Na O12 C1 . . -4.0(3) ?
O3 Na O12 C1 . . 38.69(17) ?
O4 Na O12 C1 2_656 . 175.64(19) ?
C2 Na O12 C1 . . -11.44(16) ?
O12 C1 C2 O2 . . 24.0(3) ?
O11 C1 C2 O2 . . -155.9(2) ?
Na C1 C2 O2 . . 38.95(15) ?
O12 C1 C2 C3 . . -95.4(3) yes
O11 C1 C2 C3 . . 84.6(3) yes
Na C1 C2 C3 . . -80.52(17) ?
O12 C1 C2 Na . . -14.9(2) ?
O11 C1 C2 Na . . 165.1(2) ?
O5 Na C2 O2 2_656 . 163.19(16) ?
O7 Na C2 O2 2_756 . -33.39(17) ?
O12 Na C2 O2 . . -119.12(17) ?
OW1 Na C2 O2 . . 64.34(16) ?
O3 Na C2 O2 . . 138.57(19) ?
O4 Na C2 O2 2_656 . -110.95(16) ?
C1 Na C2 O2 . . -127.8(2) ?
O5 Na C2 C3 2_656 . 43.0(2) ?
O7 Na C2 C3 2_756 . -153.56(15) ?
O12 Na C2 C3 . . 120.71(17) ?
O2 Na C2 C3 . . -120.2(2) ?
OW1 Na C2 C3 . . -55.83(16) ?
O3 Na C2 C3 . . 18.40(14) ?
O4 Na C2 C3 2_656 . 128.88(14) ?
C1 Na C2 C3 . . 112.0(2) ?
O5 Na C2 C1 2_656 . -68.97(17) ?
O7 Na C2 C1 2_756 . 94.45(15) ?
O12 Na C2 C1 . . 8.71(12) ?
O2 Na C2 C1 . . 127.8(2) ?
OW1 Na C2 C1 . . -167.82(14) ?
O3 Na C2 C1 . . -93.59(15) ?
O4 Na C2 C1 2_656 . 16.89(16) ?
C3 C2 O2 Na . . 66.4(2) ?
C1 C2 O2 Na . . -53.4(2) ?
O5 Na O2 C2 2_656 . -38.0(3) ?
O7 Na O2 C2 2_756 . 149.89(15) ?
O12 Na O2 C2 . . 46.89(15) ?
OW1 Na O2 C2 . . -118.86(15) ?
O3 Na O2 C2 . . -31.72(15) ?
O4 Na O2 C2 2_656 . 88.70(16) ?
C1 Na O2 C2 . . 29.98(14) ?
O2 C2 C3 O3 . . -71.6(3) ?
C1 C2 C3 O3 . . 46.3(3) ?
Na C2 C3 O3 . . -27.37(18) ?
O2 C2 C3 C4 . . 163.8(2) ?
C1 C2 C3 C4 . . -78.2(3) yes
Na C2 C3 C4 . . -151.9(2) ?
C2 C3 O3 Na . . 34.2(2) ?
C4 C3 O3 Na . . 159.15(17) ?
O5 Na O3 C3 2_656 . 175.64(17) ?
O7 Na O3 C3 2_756 . 2.7(4) ?
O12 Na O3 C3 . . -72.33(17) ?
O2 Na O3 C3 . . -2.35(16) ?
OW1 Na O3 C3 . . 89.86(18) ?
O4 Na O3 C3 2_656 . -126.44(17) ?
C2 Na O3 C3 . . -20.83(15) ?
C1 Na O3 C3 . . -56.23(16) ?
O3 C3 C4 O4 . . 38.2(3) ?
C2 C3 C4 O4 . . 160.0(2) ?
O3 C3 C4 C5 . . 156.3(2) ?
C2 C3 C4 C5 . . -81.9(3) yes
C5 C4 O4 Na . 2_646 -51.4(2) ?
C3 C4 O4 Na . 2_646 68.5(2) ?
O4 C4 C5 O5 . . 56.3(3) ?
C3 C4 C5 O5 . . -63.5(3) ?
O4 C4 C5 C6 . . -64.6(3) ?
C3 C4 C5 C6 . . 175.6(2) yes
C4 C5 O5 Na . 2_646 -33.7(3) ?
C6 C5 O5 Na . 2_646 90.9(2) ?
O5 C5 C6 O6 . . 174.1(2) ?
C4 C5 C6 O6 . . -65.6(3) ?
O5 C5 C6 C7 . . 53.1(3) ?
C4 C5 C6 C7 . . 173.4(2) yes
O6 C6 C7 O7 . . -58.3(3) ?
C5 C6 C7 O7 . . 60.4(3) yes
C6 C7 O7 Na . 2_746 -85.1(4) ?
